data_7711044
loop_
_publ_author_name
'Ouadoudi, Omar'
'Kaehler, Tanja'
'\,Cevik, Enes G\"orkem'
'Bolte, Michael'
'St\"oger, Berthold'
'Virovets, Alexander'
'Lerner, Hans-Wolfram'
'Wagner, Matthias'

_publ_section_title
;
 Late-stage derivatization of a (B,O)2-doped perylene
;
_journal_name_full 'Dalton Transactions'
_journal_paper_doi 10.1039/D2DT02364D
_journal_year 2022
_chemical_formula_moiety 'C18 H12 B2 Br2 O2 (C4 H8 O)0.33'
_chemical_formula_sum 'C19.33 H14.67 B2 Br2 O2.33'
_chemical_formula_weight 465.75
_chemical_properties_physical Moisture-sensitive
_space_group_crystal_system trigonal
_space_group_IT_number 148
_space_group_name_Hall '-R 3'
_space_group_name_H-M_alt 'R -3 :H'
_atom_sites_solution_hydrogens geom
_audit_creation_method SHELXL-2018/3
_audit_update_record
;
2022-08-11 deposited with the CCDC.	2022-08-15 downloaded from the CCDC.
;
_cell_angle_alpha 90
_cell_angle_beta 90
_cell_angle_gamma 120
_cell_formula_units_Z 9
_cell_length_a 33.594(3)
_cell_length_b 33.594(3)
_cell_length_c 3.9159(5)
_cell_measurement_reflns_used 3567
_cell_measurement_temperature 173(2)
_cell_measurement_theta_max 25.9
_cell_measurement_theta_min 3.64
_cell_volume 3827.2(7)
_computing_cell_refinement 'X-Area (Stoe & Cie, 2001)'
_computing_data_collection 'X-Area (Stoe & Cie, 2001)'
_computing_data_reduction 'X-Area (Stoe & Cie, 2001)'
_computing_molecular_graphics 'XP in SHELXTL-Plus (Sheldrick, 2008)'
_computing_structure_refinement 'SHELXL-2018/3 (Sheldrick, 2018)'
_computing_structure_solution 'SHELXS (Sheldrick, 2008)'
_diffrn_ambient_temperature 173(2)
_diffrn_detector_area_resol_mean 6.67
_diffrn_measured_fraction_theta_full 0.995
_diffrn_measured_fraction_theta_max 0.989
_diffrn_measurement_device_type 'STOE IPDS II two-circle-diffractometer'
_diffrn_measurement_method \w
_diffrn_radiation_monochromator mirror
_diffrn_radiation_type MoK\a
_diffrn_radiation_wavelength 0.71073
_diffrn_reflns_av_R_equivalents 0.0481
_diffrn_reflns_av_unetI/netI 0.0624
_diffrn_reflns_Laue_measured_fraction_full 0.995
_diffrn_reflns_Laue_measured_fraction_max 0.989
_diffrn_reflns_limit_h_max 40
_diffrn_reflns_limit_h_min -40
_diffrn_reflns_limit_k_max 33
_diffrn_reflns_limit_k_min -40
_diffrn_reflns_limit_l_max 4
_diffrn_reflns_limit_l_min -4
_diffrn_reflns_number 3567
_diffrn_reflns_point_group_measured_fraction_full 0.995
_diffrn_reflns_point_group_measured_fraction_max 0.989
_diffrn_reflns_theta_full 25.242
_diffrn_reflns_theta_max 25.587
_diffrn_reflns_theta_min 4.203
_diffrn_source 'Genix 3D I\mS microfocus X-ray source'
_exptl_absorpt_coefficient_mu 4.779
_exptl_absorpt_correction_T_max 1.000
_exptl_absorpt_correction_T_min 0.619
_exptl_absorpt_correction_type multi-scan
_exptl_absorpt_process_details 'X-Area (Stoe & Cie, 2001)'
_exptl_crystal_colour colourless
_exptl_crystal_density_diffrn 1.819
_exptl_crystal_description needle
_exptl_crystal_F_000 2064
_exptl_crystal_size_max 0.210
_exptl_crystal_size_mid 0.080
_exptl_crystal_size_min 0.080
_refine_diff_density_max 0.737
_refine_diff_density_min -0.447
_refine_diff_density_rms 0.109
_refine_ls_extinction_method none
_refine_ls_goodness_of_fit_ref 1.033
_refine_ls_hydrogen_treatment constr
_refine_ls_matrix_type full
_refine_ls_number_parameters 110
_refine_ls_number_reflns 1584
_refine_ls_number_restraints 0
_refine_ls_restrained_S_all 1.033
_refine_ls_R_factor_all 0.0634
_refine_ls_R_factor_gt 0.0446
_refine_ls_shift/su_max 0.001
_refine_ls_shift/su_mean 0.000
_refine_ls_structure_factor_coef Fsqd
_refine_ls_weighting_details 'w=1/[\s^2^(Fo^2^)+(0.0508P)^2^] where P=(Fo^2^+2Fc^2^)/3'
_refine_ls_weighting_scheme calc
_refine_ls_wR_factor_gt 0.0916
_refine_ls_wR_factor_ref 0.0978
_reflns_Friedel_coverage 0.000
_reflns_number_gt 1260
_reflns_number_total 1584
_reflns_threshold_expression 'I > 2\s(I)'
_cod_data_source_file d2dt02364d2.cif
_cod_data_source_block wa2947_AV
_cod_original_cell_volume 3827.2(8)
_cod_database_code 7711044
_shelx_shelxl_version_number 2018/3
_shelx_space_group_comment
;
The symmetry employed for this shelxl refinement is uniquely defined
by the following loop, which should always be used as a source of
symmetry information in preference to the above space-group names.
They are only intended as comments.
;
_shelx_estimated_absorpt_t_min 0.434
_shelx_estimated_absorpt_t_max 0.701

loop_
_space_group_symop_operation_xyz
'x, y, z'
'-y, x-y, z'
'-x+y, -x, z'
'x+2/3, y+1/3, z+1/3'
'-y+2/3, x-y+1/3, z+1/3'
'-x+y+2/3, -x+1/3, z+1/3'
'x+1/3, y+2/3, z+2/3'
'-y+1/3, x-y+2/3, z+2/3'
'-x+y+1/3, -x+2/3, z+2/3'
'-x, -y, -z'
'y, -x+y, -z'
'x-y, x, -z'
'-x+2/3, -y+1/3, -z+1/3'
'y+2/3, -x+y+1/3, -z+1/3'
'x-y+2/3, x+1/3, -z+1/3'
'-x+1/3, -y+2/3, -z+2/3'
'y+1/3, -x+y+2/3, -z+2/3'
'x-y+1/3, x+2/3, -z+2/3'

loop_
_atom_site_label
_atom_site_type_symbol
_atom_site_fract_x
_atom_site_fract_y
_atom_site_fract_z
_atom_site_U_iso_or_equiv
_atom_site_adp_type
_atom_site_occupancy
_atom_site_site_symmetry_order
_atom_site_calc_flag
_atom_site_refinement_flags_posn
_atom_site_refinement_flags_adp
_atom_site_refinement_flags_occupancy
_atom_site_disorder_assembly
_atom_site_disorder_group
Br1 Br 0.34155(2) 0.48802(2) 0.15591(11) 0.02571(18) Uani 1 1 d . . . . .
O1 O 0.20837(11) 0.42816(11) 0.5016(8) 0.0205(7) Uani 1 1 d . . . . .
B1 B 0.18748(19) 0.38170(19) 0.4232(13) 0.0195(11) Uani 1 1 d . . . . .
C1 C 0.21621(16) 0.36460(16) 0.2367(10) 0.0184(9) Uani 1 1 d . . . . .
C2 C 0.19720(16) 0.31764(16) 0.1440(10) 0.0190(10) Uani 1 1 d . . . . .
C3 C 0.22462(16) 0.30341(16) -0.0185(11) 0.0198(10) Uani 1 1 d . . . . .
H3 H 0.212330 0.272040 -0.079329 0.024 Uiso 1 1 calc R U . . .
C4 C 0.27081(17) 0.33568(17) -0.0928(11) 0.0238(10) Uani 1 1 d . . . . .
H4 H 0.289206 0.325739 -0.207813 0.029 Uiso 1 1 calc R U . . .
C5 C 0.28988(17) 0.38106(18) -0.0034(11) 0.0231(10) Uani 1 1 d . . . . .
H5 H 0.321263 0.402130 -0.052086 0.028 Uiso 1 1 calc R U . . .
C6 C 0.26236(16) 0.39620(16) 0.1621(10) 0.0180(9) Uani 1 1 d . . . . .
C7 C 0.27956(15) 0.44393(16) 0.2622(11) 0.0200(10) Uani 1 1 d . . . . .
C8 C 0.25362(17) 0.45859(16) 0.4223(11) 0.0226(10) Uani 1 1 d . . . . .
C9 C 0.26756(18) 0.50613(17) 0.5334(12) 0.0246(10) Uani 1 1 d . . . . .
H9A H 0.298922 0.520955 0.624439 0.037 Uiso 1 1 calc R U . . .
H9B H 0.246495 0.505022 0.711184 0.037 Uiso 1 1 calc R U . . .
H9C H 0.266448 0.523748 0.337813 0.037 Uiso 1 1 calc R U . . .

loop_
_atom_site_aniso_label
_atom_site_aniso_U_11
_atom_site_aniso_U_22
_atom_site_aniso_U_33
_atom_site_aniso_U_23
_atom_site_aniso_U_13
_atom_site_aniso_U_12
Br1 0.0158(3) 0.0228(3) 0.0315(3) 0.0044(2) 0.00045(19) 0.0043(2)
O1 0.0165(17) 0.0148(16) 0.0280(16) 0.0004(13) 0.0020(12) 0.0060(14)
B1 0.018(3) 0.018(3) 0.023(2) 0.001(2) -0.003(2) 0.010(2)
C1 0.019(2) 0.021(2) 0.0140(19) 0.0043(17) -0.0036(17) 0.009(2)
C2 0.020(3) 0.021(2) 0.0157(19) 0.0011(17) -0.0012(17) 0.010(2)
C3 0.018(2) 0.017(2) 0.024(2) 0.0006(18) -0.0002(19) 0.008(2)
C4 0.022(3) 0.028(3) 0.026(2) 0.003(2) 0.0066(19) 0.016(2)
C5 0.017(2) 0.028(3) 0.025(2) 0.006(2) 0.0013(18) 0.012(2)
C6 0.019(2) 0.017(2) 0.017(2) 0.0039(17) 0.0011(17) 0.008(2)
C7 0.014(2) 0.021(2) 0.020(2) 0.0057(18) -0.0031(17) 0.005(2)
C8 0.021(3) 0.017(2) 0.024(2) 0.0022(18) -0.0010(18) 0.005(2)
C9 0.021(3) 0.020(3) 0.033(2) -0.0010(19) -0.0017(19) 0.009(2)

loop_
_atom_type_symbol
_atom_type_description
_atom_type_scat_dispersion_real
_atom_type_scat_dispersion_imag
_atom_type_scat_source
C C 0.0033 0.0016 'International Tables Vol C Tables 4.2.6.8 and 6.1.1.4'
H H 0.0000 0.0000 'International Tables Vol C Tables 4.2.6.8 and 6.1.1.4'
B B 0.0013 0.0007 'International Tables Vol C Tables 4.2.6.8 and 6.1.1.4'
Br Br -0.2901 2.4595 'International Tables Vol C Tables 4.2.6.8 and 6.1.1.4'
O O 0.0106 0.0060 'International Tables Vol C Tables 4.2.6.8 and 6.1.1.4'

loop_
_geom_angle_atom_site_label_1
_geom_angle_atom_site_label_2
_geom_angle_atom_site_label_3
_geom_angle
_geom_angle_site_symmetry_1
_geom_angle_site_symmetry_3
_geom_angle_publ_flag
C8 O1 B1 122.3(4) . . ?
O1 B1 C1 117.9(4) . . ?
O1 B1 C2 119.7(4) . 16 ?
C1 B1 C2 122.5(4) . 16 ?
C6 C1 C2 120.0(4) . . ?
C6 C1 B1 118.7(4) . . ?
C2 C1 B1 121.3(4) . . ?
C3 C2 C1 119.5(4) . . ?
C3 C2 B1 124.2(4) . 16 ?
C1 C2 B1 116.2(4) . 16 ?
C2 C3 C4 119.7(4) . . ?
C2 C3 H3 120.2 . . ?
C4 C3 H3 120.2 . . ?
C5 C4 C3 121.7(5) . . ?
C5 C4 H4 119.2 . . ?
C3 C4 H4 119.2 . . ?
C4 C5 C6 119.4(4) . . ?
C4 C5 H5 120.3 . . ?
C6 C5 H5 120.3 . . ?
C1 C6 C5 119.8(4) . . ?
C1 C6 C7 117.1(4) . . ?
C5 C6 C7 123.1(4) . . ?
C8 C7 C6 123.5(4) . . ?
C8 C7 Br1 118.2(4) . . ?
C6 C7 Br1 118.3(4) . . ?
C7 C8 O1 120.5(4) . . ?
C7 C8 C9 127.8(5) . . ?
O1 C8 C9 111.7(4) . . ?
C8 C9 H9A 109.5 . . ?
C8 C9 H9B 109.5 . . ?
H9A C9 H9B 109.5 . . ?
C8 C9 H9C 109.5 . . ?
H9A C9 H9C 109.5 . . ?
H9B C9 H9C 109.5 . . ?

loop_
_geom_bond_atom_site_label_1
_geom_bond_atom_site_label_2
_geom_bond_distance
_geom_bond_site_symmetry_2
_geom_bond_publ_flag
Br1 C7 1.902(5) . ?
O1 C8 1.378(6) . ?
O1 B1 1.388(6) . ?
B1 C1 1.532(7) . ?
B1 C2 1.562(7) 16 ?
C1 C6 1.404(6) . ?
C1 C2 1.422(7) . ?
C2 C3 1.387(6) . ?
C3 C4 1.409(7) . ?
C3 H3 0.9500 . ?
C4 C5 1.371(7) . ?
C4 H4 0.9500 . ?
C5 C6 1.416(7) . ?
C5 H5 0.9500 . ?
C6 C7 1.460(7) . ?
C7 C8 1.350(7) . ?
C8 C9 1.487(7) . ?
C9 H9A 0.9800 . ?
C9 H9B 0.9800 . ?
C9 H9C 0.9800 . ?

loop_
_geom_torsion_atom_site_label_1
_geom_torsion_atom_site_label_2
_geom_torsion_atom_site_label_3
_geom_torsion_atom_site_label_4
_geom_torsion
_geom_torsion_site_symmetry_1
_geom_torsion_site_symmetry_2
_geom_torsion_site_symmetry_3
_geom_torsion_site_symmetry_4
_geom_torsion_publ_flag
C8 O1 B1 C1 -1.0(6) . . . . ?
C8 O1 B1 C2 179.6(4) . . . 16 ?
O1 B1 C1 C6 1.7(6) . . . . ?
C2 B1 C1 C6 -178.9(4) 16 . . . ?
O1 B1 C1 C2 -179.3(4) . . . . ?
C2 B1 C1 C2 0.1(7) 16 . . . ?
C6 C1 C2 C3 0.3(6) . . . . ?
B1 C1 C2 C3 -178.7(4) . . . . ?
C6 C1 C2 B1 178.9(4) . . . 16 ?
B1 C1 C2 B1 -0.1(6) . . . 16 ?
C1 C2 C3 C4 -0.6(6) . . . . ?
B1 C2 C3 C4 -179.1(4) 16 . . . ?
C2 C3 C4 C5 1.1(7) . . . . ?
C3 C4 C5 C6 -1.2(7) . . . . ?
C2 C1 C6 C5 -0.4(6) . . . . ?
B1 C1 C6 C5 178.6(4) . . . . ?
C2 C1 C6 C7 179.6(4) . . . . ?
B1 C1 C6 C7 -1.4(6) . . . . ?
C4 C5 C6 C1 0.9(6) . . . . ?
C4 C5 C6 C7 -179.1(4) . . . . ?
C1 C6 C7 C8 0.5(6) . . . . ?
C5 C6 C7 C8 -179.5(4) . . . . ?
C1 C6 C7 Br1 -178.6(3) . . . . ?
C5 C6 C7 Br1 1.4(6) . . . . ?
C6 C7 C8 O1 0.2(6) . . . . ?
Br1 C7 C8 O1 179.3(3) . . . . ?
C6 C7 C8 C9 -179.7(4) . . . . ?
Br1 C7 C8 C9 -0.6(6) . . . . ?
B1 O1 C8 C7 0.1(6) . . . . ?
B1 O1 C8 C9 180.0(4) . . . . ?
